data_1514283
loop_
_publ_author_name
'Shen, Chengshuo'
'Anger, Emmanuel'
'Srebro, Monika'
'Vanthuyne, Nicolas'
'Deol, Kirandeep K.'
'Jefferson, Jr, Truman D'
'Muller, Gilles'
'Gareth Williams, J. A.'
'Toupet, Lo\"ic'
'Roussel, Christian'
'Autschbach, Jochen'
'R\'eau, R\'egis'
'Crassous, Jeanne'

_publ_section_title
;
 Straightforward access to mono- and bis-cycloplatinated helicenes that
 display circularly polarized phosphorescence using crystallization
 resolution methods.
;
_journal_issue 5
_journal_name_full 'Chemical science (Royal Society of Chemistry : 2010)'
_journal_page_first 1915
_journal_page_last 1927
_journal_paper_doi 10.1039/C3SC53442A
_journal_volume 5
_journal_year 2014
_chemical_formula_sum 'C32 H21 N O'
_chemical_formula_weight 435.50
_chemical_name_systematic
;
?
;
_space_group_IT_number 14
_symmetry_cell_setting monoclinic
_symmetry_space_group_name_Hall '-P 2yab'
_symmetry_space_group_name_H-M 'P 1 21/a 1'
_atom_sites_solution_hydrogens difmap
_atom_sites_solution_primary direct
_atom_sites_solution_secondary difmap
_audit_creation_method SHELXL-97
_cell_angle_alpha 90.00
_cell_angle_beta 112.410(10)
_cell_angle_gamma 90.00
_cell_formula_units_Z 4
_cell_length_a 8.5103(8)
_cell_length_b 30.003(2)
_cell_length_c 9.1190(8)
_cell_measurement_temperature 120(2)
_cell_volume 2152.6(3)
_computing_cell_refinement 'CrysAlis RED, Oxford Diffraction Ltd.,Version 1.171.26'
_computing_data_collection 'CrysAlis CCD, Oxford Diffraction Ltd.,Version 1.171.26'
_computing_data_reduction 'CrysAlis RED, Oxford Diffraction Ltd.,Version 1.171.26'
_computing_molecular_graphics 'PLATON_(Spek, 1998)'
_computing_publication_material 'SHELXL-97 (Sheldrick, 1997)'
_computing_structure_refinement 'SHELXL-97 (Sheldrick, 1997)'
_computing_structure_solution 'SIR-97_(Altomare & al., 1998)'
_diffrn_ambient_temperature 120(2)
_diffrn_detector_area_resol_mean 19.64
_diffrn_measured_fraction_theta_full 0.999
_diffrn_measured_fraction_theta_max 0.999
_diffrn_measurement_device_type 'CCD Saphire 3 Xcalibur'
_diffrn_measurement_method 'omega scan'
_diffrn_radiation_monochromator graphite
_diffrn_radiation_source 'fine-focus sealed tube'
_diffrn_radiation_type MoK\a
_diffrn_radiation_wavelength 0.71073
_diffrn_reflns_av_R_equivalents 0.0871
_diffrn_reflns_av_sigmaI/netI 0.1609
_diffrn_reflns_limit_h_max 7
_diffrn_reflns_limit_h_min -10
_diffrn_reflns_limit_k_max 38
_diffrn_reflns_limit_k_min -38
_diffrn_reflns_limit_l_max 11
_diffrn_reflns_limit_l_min -11
_diffrn_reflns_number 16034
_diffrn_reflns_theta_full 26.99
_diffrn_reflns_theta_max 26.99
_diffrn_reflns_theta_min 2.68
_exptl_absorpt_coefficient_mu 0.081
_exptl_absorpt_correction_type none
_exptl_crystal_colour yellow
_exptl_crystal_density_diffrn 1.344
_exptl_crystal_density_method 'not measured'
_exptl_crystal_description prism
_exptl_crystal_F_000 912
_exptl_crystal_size_max 0.24
_exptl_crystal_size_mid 0.14
_exptl_crystal_size_min 0.12
_refine_diff_density_max 0.194
_refine_diff_density_min -0.185
_refine_diff_density_rms 0.042
_refine_ls_extinction_coef 0.0030(3)
_refine_ls_extinction_expression Fc^*^=kFc[1+0.001xFc^2^\l^3^/sin(2\q)]^-1/4^
_refine_ls_extinction_method SHELXL
_refine_ls_goodness_of_fit_ref 0.714
_refine_ls_hydrogen_treatment constr
_refine_ls_matrix_type full
_refine_ls_number_parameters 308
_refine_ls_number_reflns 4703
_refine_ls_number_restraints 0
_refine_ls_restrained_S_all 0.714
_refine_ls_R_factor_all 0.1255
_refine_ls_R_factor_gt 0.0423
_refine_ls_shift/su_max 0.001
_refine_ls_shift/su_mean 0.000
_refine_ls_structure_factor_coef Fsqd
_refine_ls_weighting_details 'calc w=1/[\s^2^(Fo^2^)+(0.0220P)^2^+0.0000P] where P=(Fo^2^+2Fc^2^)/3'
_refine_ls_weighting_scheme calc
_refine_ls_wR_factor_gt 0.0599
_refine_ls_wR_factor_ref 0.0715
_reflns_number_gt 2154
_reflns_number_total 4703
_reflns_threshold_expression >2\s(I)
_cod_data_source_file c3sc53442a.txt
_cod_data_source_block scs016
_cod_depositor_comments
;
The following automatic conversions were performed:

'_symmetry_cell_setting' value 'Monoclinic' changed to 'monoclinic'
according to
/usr/data/users/saulius/crontab/automatic-downloads/rss-feeds/RSC/lib/dictionaries/cif_core.dic
dictionary named 'cif_core.dic' version 2.4.2 from 2011-04-26.

Automatic conversion script
Id: cif_fix_values 2281 2013-09-26 08:29:07Z andrius 

 Adding full bibliography for 1514282--1514288.cif.
;
_cod_original_sg_symbol_H-M P21/a
_cod_database_code 1514283

loop_
_symmetry_equiv_pos_as_xyz
'x, y, z'
'-x+1/2, y+1/2, -z'
'-x, -y, -z'
'x-1/2, -y-1/2, z'

loop_
_atom_site_label
_atom_site_type_symbol
_atom_site_fract_x
_atom_site_fract_y
_atom_site_fract_z
_atom_site_U_iso_or_equiv
_atom_site_adp_type
_atom_site_occupancy
_atom_site_symmetry_multiplicity
_atom_site_calc_flag
_atom_site_refinement_flags
O1 O 0.65848(17) 0.47816(4) 0.66169(14) 0.0303(4) Uani 1 1 d .
N1 N 1.2366(2) 0.62852(5) 0.79091(17) 0.0228(4) Uani 1 1 d .
C1 C 1.3850(2) 0.65085(6) 0.8527(2) 0.0277(5) Uani 1 1 d .
H1 H 1.4167 0.6689 0.7828 0.033 Uiso 1 1 calc R
C2 C 1.4938(2) 0.64949(6) 1.0096(2) 0.0285(5) Uani 1 1 d .
H2 H 1.5960 0.6663 1.0467 0.034 Uiso 1 1 calc R
C3 C 1.4493(2) 0.62278(6) 1.1112(2) 0.0264(5) Uani 1 1 d .
H3 H 1.5224 0.6203 1.2197 0.032 Uiso 1 1 calc R
C4 C 1.2975(2) 0.59968(6) 1.0532(2) 0.0197(5) Uani 1 1 d .
H4 H 1.2648 0.5813 1.1217 0.024 Uiso 1 1 calc R
C5 C 1.1924(2) 0.60360(6) 0.8928(2) 0.0187(5) Uani 1 1 d .
C6 C 1.0315(2) 0.57746(6) 0.8235(2) 0.0165(5) Uani 1 1 d .
C7 C 1.0087(2) 0.55421(6) 0.6873(2) 0.0220(5) Uani 1 1 d .
H7 H 1.0823 0.5603 0.6333 0.026 Uiso 1 1 calc R
C8 C 0.8809(2) 0.52178(6) 0.6240(2) 0.0234(5) Uani 1 1 d .
H8 H 0.8645 0.5076 0.5261 0.028 Uiso 1 1 calc R
C9 C 0.7813(2) 0.51112(6) 0.7057(2) 0.0227(5) Uani 1 1 d .
C10 C 0.7970(2) 0.53420(6) 0.8472(2) 0.0206(5) Uani 1 1 d .
C11 C 0.7034(2) 0.51977(6) 0.9393(2) 0.0255(5) Uani 1 1 d .
H11 H 0.6188 0.4974 0.8991 0.031 Uiso 1 1 calc R
C12 C 0.7344(2) 0.53780(6) 1.0830(2) 0.0261(5) Uani 1 1 d .
H12 H 0.6842 0.5250 1.1499 0.031 Uiso 1 1 calc R
C13 C 0.8414(2) 0.57578(6) 1.1362(2) 0.0204(5) Uani 1 1 d .
C14 C 0.8785(2) 0.59325(6) 1.2908(2) 0.0252(5) Uani 1 1 d .
H14 H 0.8271 0.5802 1.3565 0.030 Uiso 1 1 calc R
C15 C 0.9857(2) 0.62810(6) 1.3458(2) 0.0236(5) Uani 1 1 d .
H15 H 1.0245 0.6361 1.4547 0.028 Uiso 1 1 calc R
C16 C 1.0408(2) 0.65291(6) 1.2407(2) 0.0204(5) Uani 1 1 d .
C17 C 1.1527(3) 0.68950(6) 1.2983(2) 0.0262(5) Uani 1 1 d .
H17 H 1.1930 0.6970 1.4077 0.031 Uiso 1 1 calc R
C18 C 1.2027(2) 0.71394(6) 1.1987(2) 0.0267(5) Uani 1 1 d .
H18 H 1.2901 0.7355 1.2408 0.032 Uiso 1 1 calc R
C19 C 1.1256(2) 0.70755(6) 1.0321(2) 0.0191(5) Uani 1 1 d .
C20 C 1.1686(2) 0.73683(6) 0.9303(2) 0.0237(5) Uani 1 1 d .
H20 H 1.2585 0.7576 0.9747 0.028 Uiso 1 1 calc R
C21 C 1.0834(2) 0.73550(6) 0.7716(2) 0.0222(5) Uani 1 1 d .
H21 H 1.1192 0.7537 0.7049 0.027 Uiso 1 1 calc R
C22 C 0.9399(2) 0.70695(6) 0.7037(2) 0.0181(5) Uani 1 1 d .
C23 C 0.8348(2) 0.71138(6) 0.54226(19) 0.0231(5) Uani 1 1 d .
H23 H 0.8681 0.7310 0.4775 0.028 Uiso 1 1 calc R
C24 C 0.6852(3) 0.68807(6) 0.4759(2) 0.0253(5) Uani 1 1 d .
H24 H 0.6163 0.6913 0.3665 0.030 Uiso 1 1 calc R
C25 C 0.6355(2) 0.65939(6) 0.5720(2) 0.0227(5) Uani 1 1 d .
H25 H 0.5300 0.6441 0.5285 0.027 Uiso 1 1 calc R
C26 C 0.7386(2) 0.65332(6) 0.7285(2) 0.0197(5) Uani 1 1 d .
H26 H 0.7036 0.6333 0.7909 0.024 Uiso 1 1 calc R
C27 C 0.8953(2) 0.67602(6) 0.79997(19) 0.0165(4) Uani 1 1 d .
C28 C 1.0034(2) 0.67334(6) 0.96869(19) 0.0163(4) Uani 1 1 d .
C29 C 0.9838(2) 0.64055(6) 1.0778(2) 0.0170(4) Uani 1 1 d .
C30 C 0.9117(2) 0.59638(6) 1.03543(19) 0.0185(5) Uani 1 1 d .
C31 C 0.9152(2) 0.57018(6) 0.9009(2) 0.0173(5) Uani 1 1 d .
C32 C 0.6411(3) 0.45216(6) 0.5238(2) 0.0359(6) Uani 1 1 d .
H32A H 0.5510 0.4300 0.5052 0.054 Uiso 1 1 calc R
H32B H 0.7487 0.4370 0.5410 0.054 Uiso 1 1 calc R
H32C H 0.6117 0.4718 0.4314 0.054 Uiso 1 1 calc R

loop_
_atom_site_aniso_label
_atom_site_aniso_U_11
_atom_site_aniso_U_22
_atom_site_aniso_U_33
_atom_site_aniso_U_23
_atom_site_aniso_U_13
_atom_site_aniso_U_12
O1 0.0336(9) 0.0185(8) 0.0353(9) -0.0043(6) 0.0091(7) -0.0070(7)
N1 0.0225(10) 0.0217(10) 0.0273(10) 0.0010(7) 0.0130(8) -0.0014(8)
C1 0.0257(13) 0.0261(13) 0.0371(14) 0.0036(9) 0.0187(11) 0.0029(11)
C2 0.0197(12) 0.0268(13) 0.0392(14) -0.0006(10) 0.0115(11) -0.0019(10)
C3 0.0190(12) 0.0281(13) 0.0271(12) -0.0041(9) 0.0031(10) 0.0057(10)
C4 0.0221(12) 0.0173(11) 0.0218(11) 0.0001(8) 0.0107(10) 0.0051(10)
C5 0.0221(12) 0.0158(11) 0.0209(11) -0.0010(8) 0.0112(10) 0.0039(9)
C6 0.0197(11) 0.0110(11) 0.0181(11) 0.0024(8) 0.0064(9) 0.0016(9)
C7 0.0249(12) 0.0212(12) 0.0202(11) 0.0036(8) 0.0088(10) 0.0003(10)
C8 0.0287(12) 0.0189(12) 0.0197(11) -0.0029(8) 0.0061(10) -0.0009(10)
C9 0.0219(12) 0.0130(11) 0.0281(12) 0.0023(9) 0.0036(10) -0.0006(10)
C10 0.0193(12) 0.0146(11) 0.0255(12) 0.0039(8) 0.0059(10) 0.0040(9)
C11 0.0223(12) 0.0191(12) 0.0362(13) 0.0033(9) 0.0123(10) -0.0013(10)
C12 0.0286(13) 0.0209(12) 0.0340(13) 0.0093(9) 0.0177(11) 0.0024(10)
C13 0.0209(12) 0.0189(12) 0.0234(11) 0.0069(9) 0.0107(10) 0.0070(9)
C14 0.0245(12) 0.0310(13) 0.0249(12) 0.0104(10) 0.0146(10) 0.0076(11)
C15 0.0275(13) 0.0261(12) 0.0176(11) 0.0016(9) 0.0090(10) 0.0074(10)
C16 0.0209(12) 0.0205(12) 0.0194(12) 0.0020(8) 0.0075(10) 0.0051(10)
C17 0.0326(14) 0.0247(13) 0.0190(11) -0.0053(9) 0.0071(10) 0.0030(11)
C18 0.0245(12) 0.0242(13) 0.0271(12) -0.0062(9) 0.0049(10) -0.0051(10)
C19 0.0185(11) 0.0175(11) 0.0206(11) -0.0024(8) 0.0067(9) 0.0004(9)
C20 0.0215(12) 0.0169(11) 0.0318(12) -0.0031(9) 0.0091(10) -0.0036(10)
C21 0.0249(12) 0.0147(11) 0.0301(12) 0.0033(9) 0.0139(10) -0.0002(10)
C22 0.0184(11) 0.0167(11) 0.0204(11) 0.0002(8) 0.0088(9) 0.0054(9)
C23 0.0323(13) 0.0180(11) 0.0211(12) 0.0044(8) 0.0126(10) 0.0063(10)
C24 0.0319(14) 0.0241(12) 0.0141(11) 0.0000(9) 0.0023(10) 0.0048(11)
C25 0.0215(12) 0.0207(12) 0.0208(12) -0.0023(9) 0.0022(10) -0.0010(10)
C26 0.0246(12) 0.0138(11) 0.0204(11) 0.0014(8) 0.0082(10) 0.0028(9)
C27 0.0200(11) 0.0129(11) 0.0179(11) -0.0007(8) 0.0087(9) 0.0035(9)
C28 0.0161(11) 0.0159(11) 0.0184(11) 0.0005(8) 0.0082(9) 0.0047(9)
C29 0.0146(11) 0.0174(11) 0.0200(11) 0.0014(8) 0.0076(9) 0.0041(9)
C30 0.0154(11) 0.0209(12) 0.0171(11) 0.0024(8) 0.0040(9) 0.0044(9)
C31 0.0169(11) 0.0148(11) 0.0170(11) 0.0054(8) 0.0031(9) 0.0033(9)
C32 0.0352(14) 0.0224(13) 0.0444(14) -0.0124(10) 0.0088(11) -0.0043(11)

loop_
_atom_type_symbol
_atom_type_description
_atom_type_scat_dispersion_real
_atom_type_scat_dispersion_imag
_atom_type_scat_source
C C 0.0033 0.0016 'International Tables Vol C Tables 4.2.6.8 and 6.1.1.4'
H H 0.0000 0.0000 'International Tables Vol C Tables 4.2.6.8 and 6.1.1.4'
N N 0.0061 0.0033 'International Tables Vol C Tables 4.2.6.8 and 6.1.1.4'
O O 0.0106 0.0060 'International Tables Vol C Tables 4.2.6.8 and 6.1.1.4'

loop_
_geom_angle_atom_site_label_1
_geom_angle_atom_site_label_2
_geom_angle_atom_site_label_3
_geom_angle
C9 O1 C32 117.14(15)
C1 N1 C5 116.69(16)
N1 C1 C2 124.83(19)
N1 C1 H1 117.6
C2 C1 H1 117.6
C1 C2 C3 117.77(19)
C1 C2 H2 121.1
C3 C2 H2 121.1
C4 C3 C2 119.32(18)
C4 C3 H3 120.3
C2 C3 H3 120.3
C3 C4 C5 119.31(18)
C3 C4 H4 120.3
C5 C4 H4 120.3
N1 C5 C4 122.03(17)
N1 C5 C6 116.77(16)
C4 C5 C6 121.04(17)
C7 C6 C31 118.82(17)
C7 C6 C5 116.11(17)
C31 C6 C5 124.43(16)
C6 C7 C8 122.87(19)
C6 C7 H7 118.6
C8 C7 H7 118.6
C9 C8 C7 118.83(18)
C9 C8 H8 120.6
C7 C8 H8 120.6
C8 C9 O1 124.62(17)
C8 C9 C10 121.14(18)
O1 C9 C10 114.24(18)
C9 C10 C31 119.26(19)
C9 C10 C11 120.28(18)
C31 C10 C11 120.35(18)
C12 C11 C10 120.26(19)
C12 C11 H11 119.9
C10 C11 H11 119.9
C11 C12 C13 121.02(19)
C11 C12 H12 119.5
C13 C12 H12 119.5
C30 C13 C14 119.58(18)
C30 C13 C12 120.17(18)
C14 C13 C12 120.25(18)
C15 C14 C13 121.04(19)
C15 C14 H14 119.5
C13 C14 H14 119.5
C14 C15 C16 120.18(18)
C14 C15 H15 119.9
C16 C15 H15 119.9
C17 C16 C29 120.14(17)
C17 C16 C15 120.11(17)
C29 C16 C15 119.75(18)
C18 C17 C16 120.59(17)
C18 C17 H17 119.7
C16 C17 H17 119.7
C17 C18 C19 120.57(18)
C17 C18 H18 119.7
C19 C18 H18 119.7
C18 C19 C28 120.11(17)
C18 C19 C20 119.06(17)
C28 C19 C20 120.79(16)
C21 C20 C19 120.96(18)
C21 C20 H20 119.5
C19 C20 H20 119.5
C20 C21 C22 120.32(18)
C20 C21 H21 119.8
C22 C21 H21 119.8
C23 C22 C27 119.56(17)
C23 C22 C21 119.70(17)
C27 C22 C21 120.60(16)
C24 C23 C22 121.69(18)
C24 C23 H23 119.2
C22 C23 H23 119.2
C23 C24 C25 119.08(17)
C23 C24 H24 120.5
C25 C24 H24 120.5
C26 C25 C24 120.37(18)
C26 C25 H25 119.8
C24 C25 H25 119.8
C25 C26 C27 122.05(18)
C25 C26 H26 119.0
C27 C26 H26 119.0
C26 C27 C22 117.09(16)
C26 C27 C28 124.18(17)
C22 C27 C28 118.37(17)
C19 C28 C29 117.95(15)
C19 C28 C27 117.28(16)
C29 C28 C27 124.53(16)
C16 C29 C30 117.20(16)
C16 C29 C28 117.08(16)
C30 C29 C28 125.72(16)
C13 C30 C29 117.84(17)
C13 C30 C31 117.20(17)
C29 C30 C31 124.85(17)
C10 C31 C6 118.27(17)
C10 C31 C30 117.11(18)
C6 C31 C30 124.59(17)
O1 C32 H32A 109.5
O1 C32 H32B 109.5
H32A C32 H32B 109.5
O1 C32 H32C 109.5
H32A C32 H32C 109.5
H32B C32 H32C 109.5

loop_
_geom_bond_atom_site_label_1
_geom_bond_atom_site_label_2
_geom_bond_distance
O1 C9 1.382(2)
O1 C32 1.438(2)
N1 C1 1.348(2)
N1 C5 1.353(2)
C1 C2 1.377(2)
C1 H1 0.9500
C2 C3 1.383(2)
C2 H2 0.9500
C3 C4 1.382(2)
C3 H3 0.9500
C4 C5 1.399(2)
C4 H4 0.9500
C5 C6 1.493(2)
C6 C7 1.373(2)
C6 C31 1.434(2)
C7 C8 1.408(2)
C7 H7 0.9500
C8 C9 1.363(3)
C8 H8 0.9500
C9 C10 1.425(2)
C10 C31 1.429(2)
C10 C11 1.428(2)
C11 C12 1.348(2)
C11 H11 0.9500
C12 C13 1.423(2)
C12 H12 0.9500
C13 C30 1.415(2)
C13 C14 1.422(2)
C14 C15 1.352(2)
C14 H14 0.9500
C15 C16 1.426(2)
C15 H15 0.9500
C16 C17 1.416(2)
C16 C29 1.425(2)
C17 C18 1.356(2)
C17 H17 0.9500
C18 C19 1.420(2)
C18 H18 0.9500
C19 C28 1.418(2)
C19 C20 1.423(2)
C20 C21 1.349(2)
C20 H20 0.9500
C21 C22 1.425(2)
C21 H21 0.9500
C22 C23 1.407(2)
C22 C27 1.425(2)
C23 C24 1.374(2)
C23 H23 0.9500
C24 C25 1.403(2)
C24 H24 0.9500
C25 C26 1.373(2)
C25 H25 0.9500
C26 C27 1.416(2)
C26 H26 0.9500
C27 C28 1.463(2)
C28 C29 1.453(2)
C29 C30 1.450(2)
C30 C31 1.466(2)
C32 H32A 0.9800
C32 H32B 0.9800
C32 H32C 0.9800

loop_
_geom_torsion_atom_site_label_1
_geom_torsion_atom_site_label_2
_geom_torsion_atom_site_label_3
_geom_torsion_atom_site_label_4
_geom_torsion
C5 N1 C1 C2 1.0(3)
N1 C1 C2 C3 1.0(3)
C1 C2 C3 C4 -1.6(3)
C2 C3 C4 C5 0.4(3)
C1 N1 C5 C4 -2.3(3)
C1 N1 C5 C6 -177.71(16)
C3 C4 C5 N1 1.7(3)
C3 C4 C5 C6 176.90(16)
N1 C5 C6 C7 45.8(2)
C4 C5 C6 C7 -129.61(18)
N1 C5 C6 C31 -143.52(17)
C4 C5 C6 C31 41.0(3)
C31 C6 C7 C8 -3.2(3)
C5 C6 C7 C8 167.94(16)
C6 C7 C8 C9 -3.7(3)
C7 C8 C9 O1 -176.03(16)
C7 C8 C9 C10 4.2(3)
C32 O1 C9 C8 2.9(3)
C32 O1 C9 C10 -177.26(15)
C8 C9 C10 C31 2.3(3)
O1 C9 C10 C31 -177.54(14)
C8 C9 C10 C11 -173.94(17)
O1 C9 C10 C11 6.3(2)
C9 C10 C11 C12 171.38(18)
C31 C10 C11 C12 -4.8(3)
C10 C11 C12 C13 9.4(3)
C11 C12 C13 C30 2.6(3)
C11 C12 C13 C14 -177.38(17)
C30 C13 C14 C15 -2.8(3)
C12 C13 C14 C15 177.09(17)
C13 C14 C15 C16 10.9(3)
C14 C15 C16 C17 179.78(17)
C14 C15 C16 C29 -0.6(3)
C29 C16 C17 C18 2.0(3)
C15 C16 C17 C18 -178.47(18)
C16 C17 C18 C19 9.2(3)
C17 C18 C19 C28 -4.3(3)
C17 C18 C19 C20 173.55(18)
C18 C19 C20 C21 -171.73(17)
C28 C19 C20 C21 6.1(3)
C19 C20 C21 C22 4.8(3)
C20 C21 C22 C23 169.00(18)
C20 C21 C22 C27 -6.8(3)
C27 C22 C23 C24 3.1(3)
C21 C22 C23 C24 -172.73(17)
C22 C23 C24 C25 0.5(3)
C23 C24 C25 C26 -2.7(3)
C24 C25 C26 C27 1.3(3)
C25 C26 C27 C22 2.2(3)
C25 C26 C27 C28 175.15(17)
C23 C22 C27 C26 -4.3(3)
C21 C22 C27 C26 171.47(16)
C23 C22 C27 C28 -177.70(16)
C21 C22 C27 C28 -1.9(3)
C18 C19 C28 C29 -11.2(3)
C20 C19 C28 C29 170.96(16)
C18 C19 C28 C27 163.40(17)
C20 C19 C28 C27 -14.4(3)
C26 C27 C28 C19 -160.75(17)
C22 C27 C28 C19 12.2(2)
C26 C27 C28 C29 13.5(3)
C22 C27 C28 C29 -173.63(16)
C17 C16 C29 C30 162.67(17)
C15 C16 C29 C30 -16.9(2)
C17 C16 C29 C28 -17.2(2)
C15 C16 C29 C28 163.22(17)
C19 C28 C29 C16 21.5(2)
C27 C28 C29 C16 -152.68(17)
C19 C28 C29 C30 -158.39(18)
C27 C28 C29 C30 27.4(3)
C14 C13 C30 C29 -15.0(2)
C12 C13 C30 C29 165.10(16)
C14 C13 C30 C31 161.46(16)
C12 C13 C30 C31 -18.5(2)
C16 C29 C30 C13 24.4(2)
C28 C29 C30 C13 -155.74(17)
C16 C29 C30 C31 -151.73(17)
C28 C29 C30 C31 28.1(3)
C9 C10 C31 C6 -9.1(2)
C11 C10 C31 C6 167.10(16)
C9 C10 C31 C30 172.60(15)
C11 C10 C31 C30 -11.2(2)
C7 C6 C31 C10 9.5(2)
C5 C6 C31 C10 -160.86(16)
C7 C6 C31 C30 -172.30(16)
C5 C6 C31 C30 17.3(3)
C13 C30 C31 C10 22.3(2)
C29 C30 C31 C10 -161.53(16)
C13 C30 C31 C6 -155.84(16)
C29 C30 C31 C6 20.3(3)
